data_4037698
loop_
_publ_author_name
'Chang, Meng-Yang'
'Tsai, Yu-Lin'
'Chang, Yu-Lun'

_publ_section_title
;
 Gram-Scale Synthesis of 3-Sulfonyl Flavanones.
;
_journal_name_full 'The Journal of organic chemistry'
_journal_paper_doi 10.1021/acs.joc.9b02980
_journal_year 2019
_chemical_absolute_configuration rm
_chemical_formula_sum 'C16 H11 F3 O4 S'
_chemical_formula_weight 356.30
_space_group_crystal_system orthorhombic
_space_group_IT_number 33
_space_group_name_Hall 'P 2c -2n'
_space_group_name_H-M_alt 'P n a 21'
_atom_sites_solution_hydrogens geom
_audit_creation_method SHELXL-2014/6
_cell_angle_alpha 90
_cell_angle_beta 90
_cell_angle_gamma 90
_cell_formula_units_Z 8
_cell_length_a 24.1977(12)
_cell_length_b 9.9696(5)
_cell_length_c 12.6028(6)
_cell_measurement_reflns_used 9920
_cell_measurement_temperature 100(2)
_cell_measurement_theta_max 26.4021
_cell_measurement_theta_min 2.2094
_cell_volume 3040.3(3)
_computing_cell_refinement 'SAINT V8.34A (Bruker AXS Inc., 2013)'
_computing_data_collection 'Bruker APEX2'
_computing_data_reduction 'SAINT V8.34A (Bruker AXS Inc., 2013)'
_computing_molecular_graphics 'Bruker SHELXTL'
_computing_publication_material 'Bruker SHELXTL'
_computing_structure_refinement 'SHELXL-2014/6 (Sheldrick, 2014)'
_diffrn_ambient_temperature 100(2)
_diffrn_detector_area_resol_mean 8.3333
_diffrn_measured_fraction_theta_full 1.000
_diffrn_measured_fraction_theta_max 0.998
_diffrn_measurement_device_type 'Bruker APEX-II CCD'
_diffrn_measurement_method '\f and \w scans'
_diffrn_radiation_type MoK\a
_diffrn_radiation_wavelength 0.71073
_diffrn_reflns_av_R_equivalents 0.0460
_diffrn_reflns_av_unetI/netI 0.0416
_diffrn_reflns_Laue_measured_fraction_full 1.000
_diffrn_reflns_Laue_measured_fraction_max 0.998
_diffrn_reflns_limit_h_max 30
_diffrn_reflns_limit_h_min -26
_diffrn_reflns_limit_k_max 11
_diffrn_reflns_limit_k_min -12
_diffrn_reflns_limit_l_max 13
_diffrn_reflns_limit_l_min -15
_diffrn_reflns_number 24496
_diffrn_reflns_point_group_measured_fraction_full 0.980
_diffrn_reflns_point_group_measured_fraction_max 0.969
_diffrn_reflns_theta_full 25.242
_diffrn_reflns_theta_max 26.419
_diffrn_reflns_theta_min 1.683
_exptl_absorpt_coefficient_mu 0.265
_exptl_absorpt_correction_T_max 0.9485
_exptl_absorpt_correction_T_min 0.7454
_exptl_absorpt_correction_type multi-scan
_exptl_absorpt_process_details 'SADABS V2014/4 (Bruker AXS Inc.)'
_exptl_crystal_colour Colorless
_exptl_crystal_density_diffrn 1.557
_exptl_crystal_density_meas ?
_exptl_crystal_density_method 'not measured'
_exptl_crystal_description Lump
_exptl_crystal_F_000 1456
_exptl_crystal_size_max 0.22
_exptl_crystal_size_mid 0.20
_exptl_crystal_size_min 0.16
_refine_diff_density_max 1.821
_refine_diff_density_min -0.385
_refine_diff_density_rms 0.108
_refine_ls_abs_structure_details
;
 Flack x determined using 2444 quotients [(I+)-(I-)]/[(I+)+(I-)]
 (Parsons, Flack and Wagner, Acta Cryst. B69 (2013) 249-259).
;
_refine_ls_abs_structure_Flack 0.04(4)
_refine_ls_extinction_method none
_refine_ls_goodness_of_fit_ref 1.039
_refine_ls_hydrogen_treatment constr
_refine_ls_matrix_type full
_refine_ls_number_parameters 433
_refine_ls_number_reflns 6075
_refine_ls_number_restraints 1
_refine_ls_restrained_S_all 1.039
_refine_ls_R_factor_all 0.0574
_refine_ls_R_factor_gt 0.0543
_refine_ls_shift/su_max 0.001
_refine_ls_shift/su_mean 0.000
_refine_ls_structure_factor_coef Fsqd
_refine_ls_weighting_details 'w=1/[\s^2^(Fo^2^)+(0.0975P)^2^+0.3955P] where P=(Fo^2^+2Fc^2^)/3'
_refine_ls_weighting_scheme calc
_refine_ls_wR_factor_gt 0.1316
_refine_ls_wR_factor_ref 0.1359
_reflns_Friedel_coverage 0.854
_reflns_Friedel_fraction_full 0.958
_reflns_Friedel_fraction_max 0.937
_reflns_number_gt 5664
_reflns_number_total 6075
_reflns_threshold_expression 'I > 2\s(I)'
_cod_data_source_file jo9b02980_si_001.cif
_cod_data_source_block 170451LT_a
_cod_depositor_comments
;
The following automatic conversions were performed:

data item '_chemical_absolute_configuration' value 'RM' was changed
to 'rm' in accordance with the
/home/data/users/saulius/crontab/automatic-downloads/rss-feeds/ACS/lib/dictionaries/cif_core.dic
dictionary named 'cif_core.dic' version 2.4.2 last updated on
2011-04-26.

data item '_exptl_crystal_density_meas' value 'not measured' was
changed to '?' -- the value is perceived as not measured.

Automatic conversion script
Id: cif_fix_values 7556 2019-12-06 15:28:31Z antanas 

2020-08-05
Z value and formula fixed to values more according to usual
chemical conventions.                 miguel
;
_cod_original_formula_sum 'C32 H22 F6 O8 S2'
_cod_original_formula_weight 712.61
_cod_original_formula_units_Z 4
_cod_database_code 4037698
_shelx_space_group_comment
;
The symmetry employed for this shelxl refinement is uniquely defined
by the following loop, which should always be used as a source of
symmetry information in preference to the above space-group names.
They are only intended as comments.
;
_shelxl_version_number 2014/6

loop_
_space_group_symop_operation_xyz
'x, y, z'
'-x, -y, z+1/2'
'-x+1/2, y+1/2, z+1/2'
'x+1/2, -y+1/2, z'

loop_
_atom_site_label
_atom_site_type_symbol
_atom_site_fract_x
_atom_site_fract_y
_atom_site_fract_z
_atom_site_U_iso_or_equiv
_atom_site_adp_type
_atom_site_occupancy
_atom_site_site_symmetry_order
_atom_site_calc_flag
_atom_site_refinement_flags_posn
_atom_site_refinement_flags_adp
S1 S 0.76461(4) 0.51340(9) 0.01525(9) 0.0198(2) Uani 1 1 d . .
S2 S 0.98707(4) 0.49781(8) 0.00569(9) 0.0173(2) Uani 1 1 d . .
F1 F 0.86569(11) 0.2130(3) -0.1974(3) 0.0357(7) Uani 1 1 d . .
F2 F 0.86342(12) 0.4108(3) -0.2622(3) 0.0433(8) Uani 1 1 d . .
F3 F 0.80955(12) 0.2557(3) -0.3232(2) 0.0366(7) Uani 1 1 d . .
F4 F 0.87917(10) 0.7842(3) 0.2228(2) 0.0311(6) Uani 1 1 d . .
F5 F 0.88448(10) 0.5809(3) 0.2798(2) 0.0360(7) Uani 1 1 d . .
F6 F 0.93503(12) 0.7366(3) 0.3497(3) 0.0404(8) Uani 1 1 d . .
O1 O 0.74952(11) 0.2433(3) -0.1406(3) 0.0192(6) Uani 1 1 d . .
O2 O 0.73572(12) 0.5879(3) -0.0643(3) 0.0282(7) Uani 1 1 d . .
O3 O 0.79637(12) 0.5822(3) 0.0938(3) 0.0296(8) Uani 1 1 d . .
O4 O 0.86718(12) 0.3162(3) 0.0877(3) 0.0252(7) Uani 1 1 d . .
O5 O 0.99439(11) 0.7714(3) 0.1674(3) 0.0205(6) Uani 1 1 d . .
O6 O 0.95698(11) 0.4268(3) -0.0741(3) 0.0255(7) Uani 1 1 d . .
O7 O 1.01674(12) 0.4249(3) 0.0864(3) 0.0241(7) Uani 1 1 d . .
O8 O 0.88337(11) 0.6826(3) -0.0705(2) 0.0226(6) Uani 1 1 d . .
C1 C 0.64586(17) 0.2366(4) 0.1809(5) 0.0275(10) Uani 1 1 d . .
H1 H 0.6206 0.1799 0.2171 0.033 Uiso 1 1 calc R U
C2 C 0.69299(19) 0.2773(6) 0.2320(5) 0.0371(12) Uani 1 1 d . .
H3 H 0.7008 0.2459 0.3016 0.044 Uiso 1 1 calc R U
C3 C 0.72932(17) 0.3646(5) 0.1818(4) 0.0289(10) Uani 1 1 d . .
H4 H 0.7619 0.3944 0.2168 0.035 Uiso 1 1 calc R U
C4 C 0.71724(15) 0.4075(4) 0.0799(3) 0.0185(8) Uani 1 1 d . .
C5 C 0.81252(14) 0.4032(3) -0.0549(3) 0.0164(8) Uani 1 1 d . .
H9 H 0.8455 0.4582 -0.0748 0.020 Uiso 1 1 calc R U
C6 C 0.78764(16) 0.3494(4) -0.1567(3) 0.0201(8) Uani 1 1 d . .
H8 H 0.7668 0.4248 -0.1904 0.024 Uiso 1 1 calc R U
C7 C 0.76447(15) 0.1448(4) -0.0689(3) 0.0178(8) Uani 1 1 d . .
C8 C 0.73487(16) 0.0254(4) -0.0763(4) 0.0258(10) Uani 1 1 d . .
H6 H 0.7059 0.0160 -0.1266 0.031 Uiso 1 1 calc R U
C9 C 0.74836(18) -0.0785(4) -0.0097(4) 0.0294(10) Uani 1 1 d . .
H2 H 0.7289 -0.1610 -0.0156 0.035 Uiso 1 1 calc R U
C10 C 0.80516(14) 0.1626(3) 0.0073(4) 0.0169(7) Uani 1 1 d . .
C11 C 0.81777(15) 0.0555(4) 0.0750(4) 0.0222(9) Uani 1 1 d . .
H5 H 0.8457 0.0664 0.1272 0.027 Uiso 1 1 calc R U
C12 C 0.79037(16) -0.0657(4) 0.0672(4) 0.0273(10) Uani 1 1 d . .
H7 H 0.7996 -0.1385 0.1125 0.033 Uiso 1 1 calc R U
C13 C 0.83238(14) 0.2930(4) 0.0201(3) 0.0176(8) Uani 1 1 d . .
C14 C 0.83201(18) 0.3056(4) -0.2353(4) 0.0258(9) Uani 1 1 d . .
C15 C 0.66977(15) 0.3648(4) 0.0275(4) 0.0218(8) Uani 1 1 d . .
H11 H 0.6616 0.3958 -0.0421 0.026 Uiso 1 1 calc R U
C16 C 0.63423(17) 0.2753(5) 0.0792(4) 0.0263(10) Uani 1 1 d . .
H10 H 0.6024 0.2418 0.0440 0.032 Uiso 1 1 calc R U
C17 C 1.10092(19) 0.7921(5) -0.1530(5) 0.0365(12) Uani 1 1 d . .
H12 H 1.1251 0.8544 -0.1862 0.044 Uiso 1 1 calc R U
C18 C 1.11190(17) 0.7504(5) -0.0499(5) 0.0299(11) Uani 1 1 d . .
H22 H 1.1426 0.7863 -0.0125 0.036 Uiso 1 1 calc R U
C19 C 1.07832(15) 0.6573(4) -0.0021(4) 0.0225(9) Uani 1 1 d . .
H14 H 1.0862 0.6258 0.0673 0.027 Uiso 1 1 calc R U
C20 C 1.03269(15) 0.6103(4) -0.0571(3) 0.0164(8) Uani 1 1 d . .
C21 C 0.93682(14) 0.6018(3) 0.0751(3) 0.0147(7) Uani 1 1 d . .
H19 H 0.9045 0.5437 0.0933 0.018 Uiso 1 1 calc R U
C22 C 0.96008(15) 0.6577(4) 0.1791(3) 0.0169(8) Uani 1 1 d . .
H15 H 0.9832 0.5853 0.2114 0.020 Uiso 1 1 calc R U
C23 C 0.97951(15) 0.8668(4) 0.0939(3) 0.0193(8) Uani 1 1 d . .
C24 C 1.0052(2) 0.9910(4) 0.1037(4) 0.0278(10) Uani 1 1 d . .
H18 H 1.0307 1.0071 0.1596 0.033 Uiso 1 1 calc R U
C25 C 0.99318(18) 1.0911(4) 0.0307(5) 0.0338(12) Uani 1 1 d . .
H13 H 1.0101 1.1766 0.0380 0.041 Uiso 1 1 calc R U
C26 C 0.91648(14) 0.7104(4) -0.0011(3) 0.0171(8) Uani 1 1 d . .
C27 C 0.94183(14) 0.8433(3) 0.0116(3) 0.0179(8) Uani 1 1 d . .
C28 C 0.91425(17) 0.6901(4) 0.2586(4) 0.0241(9) Uani 1 1 d . .
C29 C 0.95649(16) 1.0686(4) -0.0535(4) 0.0266(11) Uani 1 1 d . .
H17 H 0.9496 1.1369 -0.1043 0.032 Uiso 1 1 calc R U
C30 C 0.93061(15) 0.9459(4) -0.0613(4) 0.0230(9) Uani 1 1 d . .
H16 H 0.9048 0.9307 -0.1169 0.028 Uiso 1 1 calc R U
C31 C 1.02065(17) 0.6540(4) -0.1597(3) 0.0227(9) Uani 1 1 d . .
H21 H 0.9889 0.6219 -0.1960 0.027 Uiso 1 1 calc R U
C32 C 1.05603(18) 0.7452(5) -0.2078(4) 0.0263(10) Uani 1 1 d . .
H20 H 1.0492 0.7749 -0.2782 0.032 Uiso 1 1 calc R U

loop_
_atom_site_aniso_label
_atom_site_aniso_U_11
_atom_site_aniso_U_22
_atom_site_aniso_U_33
_atom_site_aniso_U_23
_atom_site_aniso_U_13
_atom_site_aniso_U_12
S1 0.0203(4) 0.0132(4) 0.0260(6) -0.0028(4) 0.0066(4) -0.0011(3)
S2 0.0190(4) 0.0119(4) 0.0208(5) -0.0008(4) 0.0021(4) 0.0006(3)
F1 0.0319(13) 0.0490(16) 0.0261(16) 0.0043(13) 0.0050(13) 0.0184(13)
F2 0.0554(18) 0.0397(16) 0.0349(18) -0.0010(14) 0.0237(15) -0.0099(14)
F3 0.0451(16) 0.0493(17) 0.0153(15) -0.0085(12) -0.0043(14) 0.0060(13)
F4 0.0265(13) 0.0397(15) 0.0271(16) 0.0014(13) 0.0053(12) 0.0147(11)
F5 0.0323(13) 0.0411(16) 0.0347(17) 0.0125(13) 0.0157(13) -0.0013(11)
F6 0.0379(16) 0.065(2) 0.0179(16) -0.0106(14) -0.0023(14) 0.0088(13)
O1 0.0178(12) 0.0191(13) 0.0206(16) 0.0001(11) -0.0073(13) -0.0011(10)
O2 0.0291(15) 0.0164(14) 0.0391(19) 0.0066(13) 0.0126(15) 0.0068(11)
O3 0.0280(15) 0.0232(14) 0.038(2) -0.0133(14) 0.0090(15) -0.0089(13)
O4 0.0230(14) 0.0273(15) 0.0252(18) 0.0013(13) -0.0066(13) -0.0068(12)
O5 0.0180(13) 0.0198(13) 0.0236(17) -0.0005(12) -0.0043(13) -0.0036(11)
O6 0.0252(14) 0.0174(14) 0.0338(19) -0.0093(13) 0.0000(14) -0.0044(11)
O7 0.0268(14) 0.0168(13) 0.0286(18) 0.0068(12) 0.0034(14) 0.0054(11)
O8 0.0213(13) 0.0239(15) 0.0225(17) 0.0033(12) -0.0062(12) -0.0043(11)
C1 0.0208(19) 0.031(2) 0.030(3) 0.0048(19) 0.008(2) -0.0040(17)
C2 0.030(2) 0.055(3) 0.027(3) 0.012(2) 0.005(2) -0.003(2)
C3 0.024(2) 0.043(3) 0.020(2) -0.001(2) 0.0020(19) -0.0068(19)
C4 0.0191(17) 0.0158(17) 0.020(2) -0.0020(16) 0.0057(16) 0.0014(14)
C5 0.0155(16) 0.0124(16) 0.021(2) -0.0017(15) 0.0037(16) -0.0019(13)
C6 0.0202(18) 0.0180(18) 0.022(2) 0.0012(17) 0.0001(17) 0.0029(14)
C7 0.0163(17) 0.0144(18) 0.023(2) -0.0028(16) 0.0018(15) 0.0035(14)
C8 0.021(2) 0.0187(19) 0.037(3) -0.0082(19) -0.0023(19) -0.0007(16)
C9 0.0259(19) 0.0178(19) 0.045(3) 0.001(2) 0.007(2) -0.0002(16)
C10 0.0169(15) 0.0119(15) 0.022(2) -0.0018(16) 0.0030(17) -0.0001(13)
C11 0.0174(18) 0.022(2) 0.027(2) 0.0032(18) 0.0005(17) 0.0030(14)
C12 0.024(2) 0.0154(19) 0.043(3) 0.0030(19) 0.001(2) 0.0025(15)
C13 0.0156(16) 0.0205(18) 0.017(2) -0.0015(17) 0.0020(17) -0.0054(14)
C14 0.035(2) 0.025(2) 0.017(2) 0.0003(17) -0.0006(19) 0.0035(18)
C15 0.0200(17) 0.0263(19) 0.019(2) 0.0031(17) -0.0005(16) 0.0021(15)
C16 0.0138(17) 0.035(2) 0.030(3) -0.002(2) 0.0031(19) -0.0022(17)
C17 0.030(2) 0.038(3) 0.042(3) 0.014(2) 0.015(2) -0.002(2)
C18 0.0178(18) 0.033(2) 0.039(3) 0.005(2) 0.006(2) -0.0058(17)
C19 0.0175(17) 0.027(2) 0.023(2) 0.0031(18) 0.0009(17) 0.0025(15)
C20 0.0158(16) 0.0165(17) 0.017(2) 0.0001(15) 0.0037(15) 0.0023(14)
C21 0.0143(16) 0.0142(16) 0.016(2) -0.0017(15) 0.0014(15) -0.0016(13)
C22 0.0192(17) 0.0148(17) 0.017(2) 0.0009(15) -0.0007(15) 0.0001(14)
C23 0.0172(17) 0.0167(17) 0.024(2) -0.0016(16) 0.0027(16) 0.0031(14)
C24 0.028(2) 0.022(2) 0.034(3) -0.0035(18) -0.006(2) -0.0043(16)
C25 0.029(2) 0.0123(18) 0.060(4) -0.003(2) 0.005(2) -0.0044(16)
C26 0.0128(15) 0.0200(18) 0.019(2) 0.0002(17) 0.0062(16) 0.0008(13)
C27 0.0166(16) 0.0147(16) 0.022(2) 0.0002(17) 0.0024(18) 0.0018(13)
C28 0.0259(19) 0.031(2) 0.015(2) 0.0015(18) 0.0009(17) 0.0011(17)
C29 0.0213(18) 0.0140(19) 0.044(3) 0.0145(19) 0.0041(19) 0.0045(15)
C30 0.0193(18) 0.0188(19) 0.031(2) 0.0053(17) 0.0011(17) 0.0040(15)
C31 0.0234(19) 0.028(2) 0.017(2) -0.0032(17) 0.0015(17) 0.0046(16)
C32 0.033(2) 0.032(2) 0.014(2) 0.0054(17) 0.007(2) 0.0055(18)

loop_
_atom_type_symbol
_atom_type_description
_atom_type_scat_dispersion_real
_atom_type_scat_dispersion_imag
_atom_type_scat_source
C C 0.0033 0.0016 'International Tables Vol C Tables 4.2.6.8 and 6.1.1.4'
H H 0.0000 0.0000 'International Tables Vol C Tables 4.2.6.8 and 6.1.1.4'
O O 0.0106 0.0060 'International Tables Vol C Tables 4.2.6.8 and 6.1.1.4'
F F 0.0171 0.0103 'International Tables Vol C Tables 4.2.6.8 and 6.1.1.4'
S S 0.1246 0.1234 'International Tables Vol C Tables 4.2.6.8 and 6.1.1.4'

loop_
_geom_angle_atom_site_label_1
_geom_angle_atom_site_label_2
_geom_angle_atom_site_label_3
_geom_angle
O3 S1 O2 119.95(19)
O3 S1 C4 108.5(2)
O2 S1 C4 108.54(18)
O3 S1 C5 106.43(17)
O2 S1 C5 106.47(19)
C4 S1 C5 106.10(16)
O6 S2 O7 120.02(17)
O6 S2 C20 108.6(2)
O7 S2 C20 109.03(17)
O6 S2 C21 106.23(17)
O7 S2 C21 106.29(17)
C20 S2 C21 105.75(17)
C7 O1 C6 116.9(3)
C23 O5 C22 118.1(3)
C16 C1 C2 121.9(4)
C16 C1 H1 119.1
C2 C1 H1 119.1
C1 C2 C3 119.9(5)
C1 C2 H3 120.1
C3 C2 H3 120.1
C4 C3 C2 118.8(4)
C4 C3 H4 120.6
C2 C3 H4 120.6
C3 C4 C15 121.3(4)
C3 C4 S1 118.5(3)
C15 C4 S1 120.1(3)
C6 C5 C13 113.2(3)
C6 C5 S1 111.8(3)
C13 C5 S1 109.4(3)
C6 C5 H9 107.4
C13 C5 H9 107.4
S1 C5 H9 107.4
O1 C6 C5 113.7(3)
O1 C6 C14 109.7(3)
C5 C6 C14 111.8(3)
O1 C6 H8 107.1
C5 C6 H8 107.1
C14 C6 H8 107.1
O1 C7 C10 123.2(3)
O1 C7 C8 115.4(4)
C10 C7 C8 121.4(4)
C9 C8 C7 118.8(4)
C9 C8 H6 120.6
C7 C8 H6 120.6
C8 C9 C12 121.5(4)
C8 C9 H2 119.2
C12 C9 H2 119.2
C7 C10 C11 118.6(3)
C7 C10 C13 120.6(4)
C11 C10 C13 120.7(4)
C12 C11 C10 121.3(4)
C12 C11 H5 119.4
C10 C11 H5 119.4
C11 C12 C9 118.3(4)
C11 C12 H7 120.9
C9 C12 H7 120.9
O4 C13 C10 123.7(4)
O4 C13 C5 120.9(3)
C10 C13 C5 115.4(3)
F1 C14 F3 107.0(4)
F1 C14 F2 106.8(4)
F3 C14 F2 108.3(4)
F1 C14 C6 113.6(4)
F3 C14 C6 111.1(4)
F2 C14 C6 109.8(3)
C4 C15 C16 118.7(4)
C4 C15 H11 120.6
C16 C15 H11 120.6
C1 C16 C15 119.3(4)
C1 C16 H10 120.3
C15 C16 H10 120.3
C32 C17 C18 121.4(4)
C32 C17 H12 119.3
C18 C17 H12 119.3
C19 C18 C17 119.9(5)
C19 C18 H22 120.0
C17 C18 H22 120.0
C18 C19 C20 118.8(4)
C18 C19 H14 120.6
C20 C19 H14 120.6
C19 C20 C31 121.6(4)
C19 C20 S2 119.4(3)
C31 C20 S2 119.0(3)
C26 C21 C22 113.5(3)
C26 C21 S2 108.4(3)
C22 C21 S2 111.9(2)
C26 C21 H19 107.6
C22 C21 H19 107.6
S2 C21 H19 107.6
O5 C22 C28 109.0(3)
O5 C22 C21 114.8(3)
C28 C22 C21 111.8(3)
O5 C22 H15 107.0
C28 C22 H15 107.0
C21 C22 H15 107.0
O5 C23 C24 116.0(4)
O5 C23 C27 123.6(3)
C24 C23 C27 120.4(4)
C25 C24 C23 119.2(4)
C25 C24 H18 120.4
C23 C24 H18 120.4
C24 C25 C29 121.3(4)
C24 C25 H13 119.4
C29 C25 H13 119.4
O8 C26 C27 124.0(4)
O8 C26 C21 120.1(3)
C27 C26 C21 115.8(3)
C23 C27 C30 119.3(3)
C23 C27 C26 120.3(4)
C30 C27 C26 120.4(4)
F5 C28 F6 108.3(4)
F5 C28 F4 107.3(3)
F6 C28 F4 106.5(4)
F5 C28 C22 110.6(3)
F6 C28 C22 111.3(3)
F4 C28 C22 112.7(3)
C30 C29 C25 119.0(4)
C30 C29 H17 120.5
C25 C29 H17 120.5
C29 C30 C27 120.9(4)
C29 C30 H16 119.6
C27 C30 H16 119.6
C32 C31 C20 118.7(4)
C32 C31 H21 120.7
C20 C31 H21 120.7
C17 C32 C31 119.5(5)
C17 C32 H20 120.2
C31 C32 H20 120.2

loop_
_geom_bond_atom_site_label_1
_geom_bond_atom_site_label_2
_geom_bond_distance
S1 O3 1.428(3)
S1 O2 1.430(3)
S1 C4 1.759(4)
S1 C5 1.825(4)
S2 O6 1.429(3)
S2 O7 1.442(3)
S2 C20 1.761(4)
S2 C21 1.822(4)
F1 C14 1.320(5)
F2 C14 1.340(5)
F3 C14 1.330(5)
F4 C28 1.344(5)
F5 C28 1.333(5)
F6 C28 1.337(5)
O1 C7 1.383(5)
O1 C6 1.418(5)
O4 C13 1.220(5)
O5 C23 1.377(5)
O5 C22 1.413(4)
O8 C26 1.218(5)
C1 C16 1.367(8)
C1 C2 1.371(7)
C1 H1 0.9500
C2 C3 1.389(7)
C2 H3 0.9500
C3 C4 1.385(6)
C3 H4 0.9500
C4 C15 1.392(5)
C5 C6 1.515(6)
C5 C13 1.528(5)
C5 H9 1.0000
C6 C14 1.525(6)
C6 H8 1.0000
C7 C10 1.386(6)
C7 C8 1.392(5)
C8 C9 1.373(6)
C8 H6 0.9500
C9 C12 1.411(7)
C9 H2 0.9500
C10 C11 1.400(5)
C10 C13 1.466(5)
C11 C12 1.382(5)
C11 H5 0.9500
C12 H7 0.9500
C15 C16 1.400(6)
C15 H11 0.9500
C16 H10 0.9500
C17 C32 1.369(7)
C17 C18 1.389(9)
C17 H12 0.9500
C18 C19 1.373(6)
C18 H22 0.9500
C19 C20 1.385(5)
C19 H14 0.9500
C20 C31 1.396(6)
C21 C26 1.529(5)
C21 C22 1.531(5)
C21 H19 1.0000
C22 C28 1.529(6)
C22 H15 1.0000
C23 C24 1.391(6)
C23 C27 1.400(6)
C24 C25 1.388(7)
C24 H18 0.9500
C25 C29 1.401(7)
C25 H13 0.9500
C26 C27 1.468(5)
C27 C30 1.402(6)
C29 C30 1.378(6)
C29 H17 0.9500
C30 H16 0.9500
C31 C32 1.388(6)
C31 H21 0.9500
C32 H20 0.9500
